data_7131857
loop_
_publ_author_name
'Mohar, Jacob S.'
'Reinholdt, Anders'
'Keller, Taylor M.'
'Carroll, Patrick J.'
'Telser, Joshua'
'Mindiola, Daniel J.'

_publ_section_title
;
 A mononuclear, terminal titanium(III) imido.
;
_journal_name_full 'Chemical communications (Cambridge, England)'
_journal_paper_doi 10.1039/d3cc01758c
_journal_year 2023
_chemical_formula_moiety 'C27 H49 B F N7 Si Ti'
_chemical_formula_sum 'C27 H49 B F N7 Si Ti'
_chemical_formula_weight 577.53
_space_group_crystal_system orthorhombic
_space_group_IT_number 43
_space_group_name_Hall 'F 2 -2d'
_space_group_name_H-M_alt 'F d d 2'
_atom_sites_solution_hydrogens geom
_atom_sites_solution_primary dual
_audit_creation_date 2023-01-11
_audit_creation_method
;
Olex2 1.5
(compiled 2022.04.07 svn.rca3783a0 for OlexSys, GUI svn.r6498)
;
_audit_update_record
;
2023-03-15 deposited with the CCDC.	2023-06-20 downloaded from the CCDC.
;
_cell_angle_alpha 90
_cell_angle_beta 90
_cell_angle_gamma 90
_cell_formula_units_Z 16
_cell_length_a 60.7204(15)
_cell_length_b 21.7118(6)
_cell_length_c 10.0607(2)
_cell_measurement_reflns_used 19270
_cell_measurement_temperature 100
_cell_measurement_theta_max 28.5360
_cell_measurement_theta_min 2.2940
_cell_volume 13263.5(6)
_computing_cell_refinement 'CrysAlisPro 1.171.42.79a (Rigaku OD, 2022)'
_computing_data_collection 'CrysAlisPro 1.171.42.79a (Rigaku OD, 2022)'
_computing_data_reduction 'CrysAlisPro 1.171.42.79a (Rigaku OD, 2022)'
_computing_molecular_graphics 'Olex2 1.5 (Dolomanov et al., 2009)'
_computing_publication_material 'Olex2 1.5 (Dolomanov et al., 2009)'
_computing_structure_refinement 'SHELXL 2018/3 (Sheldrick, 2015)'
_computing_structure_solution 'SHELXT (Sheldrick, 2018)'
_diffrn_ambient_environment N~2~
_diffrn_ambient_temperature 100
_diffrn_detector 'HPC area detector'
_diffrn_detector_area_resol_mean 10.0
_diffrn_detector_type 'Dectris Pilatus3 R 200K'
_diffrn_measured_fraction_theta_full 0.998
_diffrn_measured_fraction_theta_max 0.993
_diffrn_measurement_details
;
List of Runs (angles in degrees, time in seconds):

  # Type    Start    End  Width  t~exp~   \w     \q     \k     \f   Frames
#--------------------------------------------------------------------------
  1  \w    -25.00  30.00   0.50   90.00    --    6.66 -77.00 -30.00  110
  2  \w     -9.00  59.00   0.50   90.00    --    6.66  57.00-180.00  136
  3  \w    -17.00  25.00   0.50   90.00    --    6.66  77.00-120.00   84
  4  \w    -73.00   5.00   0.50   90.00    --    6.66 -19.00-120.00  156
  5  \w    -73.00 -35.00   0.50   90.00    --    6.66 -19.00-180.00   76
;
_diffrn_measurement_device '\k-geometry diffractometer'
_diffrn_measurement_device_type 'Rigaku XtaLAB Synergy-S'
_diffrn_measurement_method '\w scans'
_diffrn_orient_matrix_type 'CrysAlisPro convention (1999,Acta A55,543-557)'
_diffrn_orient_matrix_UB_11 0.0105530000
_diffrn_orient_matrix_UB_12 0.0137235000
_diffrn_orient_matrix_UB_13 -0.0059696000
_diffrn_orient_matrix_UB_21 0.0047336000
_diffrn_orient_matrix_UB_22 -0.0253308000
_diffrn_orient_matrix_UB_23 0.0341395000
_diffrn_orient_matrix_UB_31 0.0016080000
_diffrn_orient_matrix_UB_32 -0.0154122000
_diffrn_orient_matrix_UB_33 -0.0614058000
_diffrn_radiation_monochromator mirror
_diffrn_radiation_probe x-ray
_diffrn_radiation_type 'Mo K\a'
_diffrn_radiation_wavelength 0.71073
_diffrn_reflns_av_R_equivalents 0.0306
_diffrn_reflns_av_unetI/netI 0.0248
_diffrn_reflns_Laue_measured_fraction_full 0.998
_diffrn_reflns_Laue_measured_fraction_max 0.993
_diffrn_reflns_limit_h_max 76
_diffrn_reflns_limit_h_min -79
_diffrn_reflns_limit_k_max 28
_diffrn_reflns_limit_k_min -26
_diffrn_reflns_limit_l_max 12
_diffrn_reflns_limit_l_min -13
_diffrn_reflns_number 31428
_diffrn_reflns_point_group_measured_fraction_full 0.994
_diffrn_reflns_point_group_measured_fraction_max 0.970
_diffrn_reflns_theta_full 25.242
_diffrn_reflns_theta_max 28.280
_diffrn_reflns_theta_min 1.992
_diffrn_source 'micro-focus sealed X-ray tube'
_diffrn_source_type 'PhotonJet (Mo) X-ray Source'
_exptl_absorpt_coefficient_mu 0.326
_exptl_absorpt_correction_T_max 1.00000
_exptl_absorpt_correction_T_min 0.43235
_exptl_absorpt_correction_type multi-scan
_exptl_absorpt_process_details 'SCALE3 ABSPACK'
_exptl_crystal_colour 'light green'
_exptl_crystal_colour_modifier light
_exptl_crystal_colour_primary green
_exptl_crystal_density_diffrn 1.157
_exptl_crystal_description plank
_exptl_crystal_F_000 4960
_exptl_crystal_size_max 0.5
_exptl_crystal_size_mid 0.4
_exptl_crystal_size_min 0.02
_refine_diff_density_max 0.276
_refine_diff_density_min -0.150
_refine_diff_density_rms 0.038
_refine_ls_abs_structure_details
;
 Flack x determined using 3330 quotients [(I+)-(I-)]/[(I+)+(I-)]
 (Parsons, Flack and Wagner, Acta Cryst. B69 (2013) 249-259).
;
_refine_ls_abs_structure_Flack -0.016(6)
_refine_ls_extinction_method none
_refine_ls_goodness_of_fit_ref 1.022
_refine_ls_hydrogen_treatment constr
_refine_ls_matrix_type full
_refine_ls_number_parameters 358
_refine_ls_number_reflns 7966
_refine_ls_number_restraints 1
_refine_ls_restrained_S_all 1.022
_refine_ls_R_factor_all 0.0285
_refine_ls_R_factor_gt 0.0264
_refine_ls_shift/su_max 0.003
_refine_ls_shift/su_mean 0.000
_refine_ls_structure_factor_coef Fsqd
_refine_ls_weighting_details 'w=1/[\s^2^(Fo^2^)+(0.0406P)^2^+6.8356P] where P=(Fo^2^+2Fc^2^)/3'
_refine_ls_weighting_scheme calc
_refine_ls_wR_factor_gt 0.0658
_refine_ls_wR_factor_ref 0.0666
_reflns_Friedel_coverage 0.850
_reflns_Friedel_fraction_full 0.989
_reflns_Friedel_fraction_max 0.945
_reflns_number_gt 7612
_reflns_number_total 7966
_reflns_threshold_expression 'I > 2\s(I)'
_cod_data_source_file d3cc01758c2.cif
_cod_data_source_block 90004_4
_cod_database_code 7131857
_shelx_shelxl_version_number 2018/3
_chemical_oxdiff_formula C27H49BFN7SiTi
_shelx_estimated_absorpt_t_max 0.994
_shelx_estimated_absorpt_t_min 0.854
_olex2_submission_special_instructions 'No special instructions were received'
_oxdiff_exptl_absorpt_empirical_details
;
Empirical correction (ABSPACK) includes:
- Absorption correction using spherical harmonics
- Frame scaling
;
_oxdiff_exptl_absorpt_empirical_full_max 1.577
_oxdiff_exptl_absorpt_empirical_full_min 0.504

loop_
_space_group_symop_operation_xyz
'x, y, z'
'-x, -y, z'
'x+1/4, -y+1/4, z+1/4'
'-x+1/4, y+1/4, z+1/4'
'x, y+1/2, z+1/2'
'-x, -y+1/2, z+1/2'
'x+1/4, -y+3/4, z+3/4'
'-x+1/4, y+3/4, z+3/4'
'x+1/2, y, z+1/2'
'-x+1/2, -y, z+1/2'
'x+3/4, -y+1/4, z+3/4'
'-x+3/4, y+1/4, z+3/4'
'x+1/2, y+1/2, z'
'-x+1/2, -y+1/2, z'
'x+3/4, -y+3/4, z+1/4'
'-x+3/4, y+3/4, z+1/4'

loop_
_atom_site_label
_atom_site_type_symbol
_atom_site_fract_x
_atom_site_fract_y
_atom_site_fract_z
_atom_site_U_iso_or_equiv
_atom_site_adp_type
_atom_site_occupancy
_atom_site_site_symmetry_order
_atom_site_calc_flag
_atom_site_refinement_flags_posn
_atom_site_refinement_flags_adp
_atom_site_refinement_flags_occupancy
_atom_site_disorder_assembly
_atom_site_disorder_group
Ti1 Ti 0.69471(2) 0.43086(2) 0.46005(3) 0.01346(7) Uani 1 1 d . . . . .
Si1 Si 0.69081(2) 0.28846(3) 0.59075(6) 0.02892(13) Uani 1 1 d . . . . .
F1 F 0.72318(2) 0.43829(5) 0.52243(12) 0.0232(2) Uani 1 1 d . . . . .
N1 N 0.70839(2) 0.45177(7) 0.26946(15) 0.0164(3) Uani 1 1 d . . . . .
N2 N 0.70828(2) 0.51573(7) 0.27218(15) 0.0156(3) Uani 1 1 d . . . . .
N3 N 0.66429(2) 0.46136(7) 0.35394(15) 0.0170(3) Uani 1 1 d . . . . .
N4 N 0.66724(2) 0.51965(7) 0.30302(14) 0.0168(3) Uani 1 1 d . . . . .
N5 N 0.68749(2) 0.51213(7) 0.57113(15) 0.0174(3) Uani 1 1 d . . . . .
N6 N 0.69085(2) 0.56134(7) 0.48607(14) 0.0161(3) Uani 1 1 d . . . . .
N7 N 0.68756(3) 0.35893(8) 0.51301(18) 0.0235(3) Uani 1 1 d . . . . .
C1 C 0.72657(3) 0.43474(8) 0.20238(18) 0.0184(3) Uani 1 1 d . . . . .
C2 C 0.73806(3) 0.48694(9) 0.16037(18) 0.0208(4) Uani 1 1 d . . . . .
H2 H 0.751343 0.487853 0.110498 0.025 Uiso 1 1 calc R U . . .
C3 C 0.72621(3) 0.53699(8) 0.20599(18) 0.0186(3) Uani 1 1 d . . . . .
C4 C 0.73313(3) 0.36791(9) 0.1860(2) 0.0242(4) Uani 1 1 d . . . . .
C5 C 0.74586(4) 0.36031(11) 0.0554(2) 0.0338(5) Uani 1 1 d . . . . .
H5A H 0.736432 0.372398 -0.019272 0.051 Uiso 1 1 calc R U . . .
H5B H 0.750282 0.317173 0.044845 0.051 Uiso 1 1 calc R U . . .
H5C H 0.759003 0.386501 0.057015 0.051 Uiso 1 1 calc R U . . .
C6 C 0.74822(4) 0.34998(10) 0.3022(2) 0.0352(5) Uani 1 1 d . . . . .
H6A H 0.760790 0.378230 0.305746 0.053 Uiso 1 1 calc R U . . .
H6B H 0.753532 0.307776 0.289444 0.053 Uiso 1 1 calc R U . . .
H6C H 0.739952 0.352490 0.385745 0.053 Uiso 1 1 calc R U . . .
C7 C 0.71293(4) 0.32595(10) 0.1824(3) 0.0369(6) Uani 1 1 d . . . . .
H7A H 0.704588 0.330605 0.265235 0.055 Uiso 1 1 calc R U . . .
H7B H 0.717664 0.283033 0.172853 0.055 Uiso 1 1 calc R U . . .
H7C H 0.703571 0.337318 0.106947 0.055 Uiso 1 1 calc R U . . .
C8 C 0.73125(3) 0.60373(9) 0.1876(2) 0.0248(4) Uani 1 1 d . . . . .
H8A H 0.719276 0.623348 0.137809 0.037 Uiso 1 1 calc R U . . .
H8B H 0.745065 0.608144 0.138121 0.037 Uiso 1 1 calc R U . . .
H8C H 0.732712 0.623530 0.274654 0.037 Uiso 1 1 calc R U . . .
C9 C 0.64394(3) 0.44332(9) 0.31688(19) 0.0214(4) Uani 1 1 d . . . . .
C10 C 0.63412(3) 0.49005(10) 0.2424(2) 0.0270(4) Uani 1 1 d . . . . .
H10 H 0.619848 0.489229 0.203684 0.032 Uiso 1 1 calc R U . . .
C11 C 0.64915(3) 0.53776(10) 0.23568(18) 0.0232(4) Uani 1 1 d . . . . .
C12 C 0.63375(3) 0.38160(11) 0.3529(2) 0.0305(5) Uani 1 1 d . . . . .
C13 C 0.64703(4) 0.32899(11) 0.2897(3) 0.0402(6) Uani 1 1 d . . . . .
H13A H 0.647357 0.334353 0.193039 0.060 Uiso 1 1 calc R U . . .
H13B H 0.640090 0.289487 0.311375 0.060 Uiso 1 1 calc R U . . .
H13C H 0.662103 0.329559 0.324472 0.060 Uiso 1 1 calc R U . . .
C14 C 0.63242(4) 0.37492(12) 0.5044(3) 0.0381(5) Uani 1 1 d . . . . .
H14A H 0.647329 0.374759 0.541762 0.057 Uiso 1 1 calc R U . . .
H14B H 0.625006 0.336198 0.526732 0.057 Uiso 1 1 calc R U . . .
H14C H 0.624092 0.409543 0.541507 0.057 Uiso 1 1 calc R U . . .
C15 C 0.61011(4) 0.37913(13) 0.2991(3) 0.0468(7) Uani 1 1 d . . . . .
H15A H 0.601294 0.411511 0.341246 0.070 Uiso 1 1 calc R U . . .
H15B H 0.603650 0.338818 0.319106 0.070 Uiso 1 1 calc R U . . .
H15C H 0.610299 0.385485 0.202704 0.070 Uiso 1 1 calc R U . . .
C16 C 0.64668(4) 0.59930(11) 0.1702(2) 0.0341(5) Uani 1 1 d . . . . .
H16A H 0.643923 0.630779 0.238003 0.051 Uiso 1 1 calc R U . . .
H16B H 0.634273 0.598033 0.107942 0.051 Uiso 1 1 calc R U . . .
H16C H 0.660214 0.609356 0.121823 0.051 Uiso 1 1 calc R U . . .
C17 C 0.68857(3) 0.53448(9) 0.69596(18) 0.0210(4) Uani 1 1 d . . . . .
C18 C 0.69242(3) 0.59777(9) 0.6906(2) 0.0235(4) Uani 1 1 d . . . . .
H18 H 0.693873 0.624956 0.764046 0.028 Uiso 1 1 calc R U . . .
C19 C 0.69371(3) 0.61319(8) 0.5580(2) 0.0203(4) Uani 1 1 d . . . . .
C20 C 0.68543(4) 0.49383(10) 0.8173(2) 0.0283(4) Uani 1 1 d . . . . .
C21 C 0.68544(7) 0.53407(15) 0.9414(2) 0.0602(9) Uani 1 1 d . . . . .
H21A H 0.699711 0.554787 0.949721 0.090 Uiso 1 1 calc R U . . .
H21B H 0.682879 0.508329 1.019930 0.090 Uiso 1 1 calc R U . . .
H21C H 0.673732 0.564973 0.934422 0.090 Uiso 1 1 calc R U . . .
C22 C 0.66351(5) 0.45995(14) 0.8067(3) 0.0468(6) Uani 1 1 d . . . . .
H22A H 0.651508 0.489952 0.799859 0.070 Uiso 1 1 calc R U . . .
H22B H 0.661345 0.434384 0.885864 0.070 Uiso 1 1 calc R U . . .
H22C H 0.663595 0.433716 0.727384 0.070 Uiso 1 1 calc R U . . .
C23 C 0.70424(5) 0.44769(14) 0.8282(3) 0.0467(7) Uani 1 1 d . . . . .
H23A H 0.703905 0.419882 0.751460 0.070 Uiso 1 1 calc R U . . .
H23B H 0.702599 0.423723 0.910116 0.070 Uiso 1 1 calc R U . . .
H23C H 0.718311 0.469769 0.829894 0.070 Uiso 1 1 calc R U . . .
C24 C 0.69649(4) 0.67552(9) 0.4969(2) 0.0279(4) Uani 1 1 d . . . . .
H24A H 0.708906 0.674709 0.434639 0.042 Uiso 1 1 calc R U . . .
H24B H 0.699381 0.705862 0.566843 0.042 Uiso 1 1 calc R U . . .
H24C H 0.683019 0.686811 0.449115 0.042 Uiso 1 1 calc R U . . .
C25 C 0.71823(4) 0.28433(11) 0.6740(3) 0.0447(6) Uani 1 1 d . . . . .
H25A H 0.729899 0.287158 0.606953 0.067 Uiso 1 1 calc R U . . .
H25B H 0.719529 0.245154 0.721706 0.067 Uiso 1 1 calc R U . . .
H25C H 0.719668 0.318520 0.736989 0.067 Uiso 1 1 calc R U . . .
C26 C 0.68919(6) 0.22422(11) 0.4675(3) 0.0536(8) Uani 1 1 d . . . . .
H26A H 0.674861 0.225297 0.422794 0.080 Uiso 1 1 calc R U . . .
H26B H 0.690928 0.184747 0.513575 0.080 Uiso 1 1 calc R U . . .
H26C H 0.700948 0.228930 0.401532 0.080 Uiso 1 1 calc R U . . .
C27 C 0.66872(5) 0.27645(14) 0.7165(4) 0.0568(8) Uani 1 1 d . . . . .
H27A H 0.670055 0.307540 0.786690 0.085 Uiso 1 1 calc R U . . .
H27B H 0.670197 0.235269 0.755437 0.085 Uiso 1 1 calc R U . . .
H27C H 0.654290 0.280203 0.673692 0.085 Uiso 1 1 calc R U . . .
B1 B 0.68887(3) 0.55399(9) 0.3316(2) 0.0161(4) Uani 1 1 d . . . . .
H1 H 0.688440 0.595574 0.289007 0.019 Uiso 1 1 calc R U . . .

loop_
_atom_site_aniso_label
_atom_site_aniso_U_11
_atom_site_aniso_U_22
_atom_site_aniso_U_33
_atom_site_aniso_U_23
_atom_site_aniso_U_13
_atom_site_aniso_U_12
Ti1 0.01294(12) 0.01212(13) 0.01532(13) -0.00025(11) -0.00212(11) -0.00076(10)
Si1 0.0348(3) 0.0155(2) 0.0365(3) 0.0078(2) -0.0075(2) -0.0047(2)
F1 0.0165(5) 0.0255(6) 0.0277(5) -0.0020(5) -0.0085(4) 0.0005(4)
N1 0.0166(7) 0.0134(7) 0.0192(7) -0.0006(6) 0.0008(5) 0.0002(5)
N2 0.0156(7) 0.0140(7) 0.0173(7) 0.0013(5) 0.0010(5) -0.0005(5)
N3 0.0141(6) 0.0194(7) 0.0175(7) -0.0003(6) -0.0004(5) -0.0017(5)
N4 0.0154(7) 0.0194(7) 0.0155(7) 0.0016(6) -0.0005(5) 0.0021(5)
N5 0.0191(7) 0.0182(7) 0.0150(7) -0.0006(6) -0.0017(6) 0.0006(5)
N6 0.0146(6) 0.0148(7) 0.0189(8) -0.0012(5) -0.0006(5) 0.0013(5)
N7 0.0253(8) 0.0158(7) 0.0293(8) 0.0031(6) -0.0043(7) -0.0036(6)
C1 0.0160(8) 0.0201(8) 0.0190(8) -0.0028(7) 0.0002(7) 0.0012(6)
C2 0.0172(8) 0.0230(9) 0.0221(9) -0.0016(7) 0.0041(7) -0.0009(7)
C3 0.0172(7) 0.0201(8) 0.0185(8) 0.0012(7) 0.0025(7) -0.0028(6)
C4 0.0209(8) 0.0209(9) 0.0310(10) -0.0056(8) 0.0037(7) 0.0035(7)
C5 0.0304(10) 0.0335(11) 0.0375(12) -0.0111(10) 0.0074(9) 0.0088(9)
C6 0.0400(12) 0.0256(11) 0.0401(12) -0.0023(9) -0.0029(10) 0.0134(9)
C7 0.0325(11) 0.0212(10) 0.0570(16) -0.0126(10) 0.0083(10) -0.0020(8)
C8 0.0244(9) 0.0203(9) 0.0298(10) 0.0029(7) 0.0066(8) -0.0040(7)
C9 0.0135(8) 0.0299(10) 0.0210(8) -0.0032(7) -0.0019(6) -0.0020(7)
C10 0.0169(8) 0.0372(11) 0.0268(10) -0.0005(8) -0.0070(7) 0.0016(8)
C11 0.0178(8) 0.0305(10) 0.0212(9) 0.0010(7) -0.0030(7) 0.0060(7)
C12 0.0177(9) 0.0335(11) 0.0404(12) 0.0020(9) -0.0069(8) -0.0105(8)
C13 0.0355(12) 0.0295(11) 0.0555(15) -0.0089(11) -0.0125(11) -0.0107(9)
C14 0.0260(11) 0.0434(14) 0.0449(13) 0.0147(11) 0.0012(9) -0.0110(9)
C15 0.0228(11) 0.0534(16) 0.0642(17) 0.0068(13) -0.0145(11) -0.0182(10)
C16 0.0311(11) 0.0365(12) 0.0348(11) 0.0092(9) -0.0077(9) 0.0095(9)
C17 0.0196(8) 0.0268(9) 0.0168(8) -0.0046(7) -0.0026(7) 0.0049(7)
C18 0.0228(8) 0.0240(9) 0.0236(9) -0.0096(7) -0.0047(7) 0.0033(7)
C19 0.0150(8) 0.0180(9) 0.0278(9) -0.0062(7) -0.0028(7) 0.0015(6)
C20 0.0366(11) 0.0316(11) 0.0165(8) -0.0010(8) -0.0022(8) 0.0067(8)
C21 0.111(3) 0.0525(17) 0.0176(11) -0.0062(11) 0.0031(13) 0.0066(16)
C22 0.0449(14) 0.0612(17) 0.0345(12) 0.0187(12) 0.0026(11) -0.0076(12)
C23 0.0563(16) 0.0556(17) 0.0284(11) 0.0152(11) 0.0004(11) 0.0216(13)
C24 0.0328(11) 0.0155(9) 0.0353(11) -0.0031(8) -0.0034(8) -0.0019(7)
C25 0.0451(13) 0.0245(11) 0.0645(17) 0.0119(11) -0.0218(12) -0.0001(9)
C26 0.088(2) 0.0172(10) 0.0557(16) 0.0023(11) -0.0225(17) -0.0025(11)
C27 0.0598(17) 0.0442(15) 0.0664(18) 0.0349(15) 0.0140(15) 0.0018(13)
B1 0.0155(8) 0.0160(9) 0.0168(9) 0.0011(7) 0.0002(7) 0.0024(7)

loop_
_atom_type_symbol
_atom_type_description
_atom_type_scat_dispersion_real
_atom_type_scat_dispersion_imag
_atom_type_scat_source
C C 0.0033 0.0016 'International Tables Vol C Tables 4.2.6.8 and 6.1.1.4'
H H 0.0000 0.0000 'International Tables Vol C Tables 4.2.6.8 and 6.1.1.4'
B B 0.0013 0.0007 'International Tables Vol C Tables 4.2.6.8 and 6.1.1.4'
F F 0.0171 0.0103 'International Tables Vol C Tables 4.2.6.8 and 6.1.1.4'
N N 0.0061 0.0033 'International Tables Vol C Tables 4.2.6.8 and 6.1.1.4'
Si Si 0.0817 0.0704 'International Tables Vol C Tables 4.2.6.8 and 6.1.1.4'
Ti Ti 0.2776 0.4457 'International Tables Vol C Tables 4.2.6.8 and 6.1.1.4'

loop_
_geom_angle_atom_site_label_1
_geom_angle_atom_site_label_2
_geom_angle_atom_site_label_3
_geom_angle
_geom_angle_site_symmetry_1
_geom_angle_site_symmetry_3
_geom_angle_publ_flag
F1 Ti1 N1 85.55(6) . . ?
F1 Ti1 N3 155.62(6) . . ?
F1 Ti1 N5 86.67(5) . . ?
N1 Ti1 N3 80.20(6) . . ?
N5 Ti1 N1 111.95(6) . . ?
N5 Ti1 N3 80.53(6) . . ?
N7 Ti1 F1 102.25(7) . . ?
N7 Ti1 N1 124.97(7) . . ?
N7 Ti1 N3 102.13(7) . . ?
N7 Ti1 N5 122.75(8) . . ?
N7 Si1 C25 110.32(10) . . ?
N7 Si1 C26 110.75(11) . . ?
N7 Si1 C27 110.43(11) . . ?
C25 Si1 C26 107.98(14) . . ?
C27 Si1 C25 109.33(15) . . ?
C27 Si1 C26 107.97(16) . . ?
N2 N1 Ti1 101.10(10) . . ?
C1 N1 Ti1 135.24(12) . . ?
C1 N1 N2 106.78(14) . . ?
N1 N2 B1 122.90(14) . . ?
C3 N2 N1 109.04(14) . . ?
C3 N2 B1 127.80(15) . . ?
N4 N3 Ti1 110.03(10) . . ?
C9 N3 Ti1 143.47(13) . . ?
C9 N3 N4 106.46(15) . . ?
N3 N4 B1 119.17(14) . . ?
C11 N4 N3 110.40(15) . . ?
C11 N4 B1 130.41(16) . . ?
N6 N5 Ti1 106.51(11) . . ?
C17 N5 Ti1 140.86(13) . . ?
C17 N5 N6 106.92(15) . . ?
N5 N6 B1 121.55(14) . . ?
C19 N6 N5 109.37(14) . . ?
C19 N6 B1 128.79(15) . . ?
Ti1 N7 Si1 157.19(11) . . ?
N1 C1 C2 109.80(15) . . ?
N1 C1 C4 122.28(16) . . ?
C2 C1 C4 127.83(16) . . ?
C3 C2 C1 106.10(15) . . ?
N2 C3 C2 108.27(15) . . ?
N2 C3 C8 123.74(16) . . ?
C2 C3 C8 127.99(16) . . ?
C1 C4 C5 109.22(17) . . ?
C1 C4 C6 108.49(16) . . ?
C1 C4 C7 111.25(15) . . ?
C5 C4 C6 108.96(17) . . ?
C7 C4 C5 108.68(18) . . ?
C7 C4 C6 110.21(19) . . ?
N3 C9 C10 109.21(17) . . ?
N3 C9 C12 124.27(17) . . ?
C10 C9 C12 126.52(17) . . ?
C11 C10 C9 106.78(16) . . ?
N4 C11 C10 107.14(17) . . ?
N4 C11 C16 124.24(18) . . ?
C10 C11 C16 128.61(17) . . ?
C9 C12 C13 110.07(18) . . ?
C9 C12 C14 110.00(18) . . ?
C9 C12 C15 109.11(19) . . ?
C14 C12 C13 111.6(2) . . ?
C14 C12 C15 107.4(2) . . ?
C15 C12 C13 108.6(2) . . ?
N5 C17 C18 109.06(17) . . ?
N5 C17 C20 122.27(17) . . ?
C18 C17 C20 128.66(18) . . ?
C19 C18 C17 106.64(17) . . ?
N6 C19 C18 108.00(17) . . ?
N6 C19 C24 123.31(17) . . ?
C18 C19 C24 128.61(18) . . ?
C17 C20 C21 109.00(19) . . ?
C17 C20 C22 109.49(17) . . ?
C17 C20 C23 110.21(18) . . ?
C21 C20 C22 109.6(2) . . ?
C23 C20 C21 108.5(2) . . ?
C23 C20 C22 110.0(2) . . ?
N2 B1 N6 112.10(14) . . ?
N4 B1 N2 108.37(14) . . ?
N4 B1 N6 107.51(14) . . ?

loop_
_geom_bond_atom_site_label_1
_geom_bond_atom_site_label_2
_geom_bond_distance
_geom_bond_site_symmetry_2
_geom_bond_publ_flag
Ti1 F1 1.8461(11) . ?
Ti1 N1 2.1385(15) . ?
Ti1 N3 2.2338(15) . ?
Ti1 N5 2.1340(16) . ?
Ti1 N7 1.7062(17) . ?
Si1 N7 1.7296(18) . ?
Si1 C25 1.866(2) . ?
Si1 C26 1.869(3) . ?
Si1 C27 1.862(3) . ?
N1 N2 1.389(2) . ?
N1 C1 1.345(2) . ?
N2 C3 1.357(2) . ?
N2 B1 1.561(2) . ?
N3 N4 1.377(2) . ?
N3 C9 1.349(2) . ?
N4 C11 1.349(2) . ?
N4 B1 1.537(2) . ?
N5 N6 1.384(2) . ?
N5 C17 1.348(2) . ?
N6 C19 1.349(2) . ?
N6 B1 1.566(2) . ?
C1 C2 1.397(3) . ?
C1 C4 1.514(2) . ?
C2 C3 1.382(3) . ?
C3 C8 1.493(2) . ?
C4 C5 1.534(3) . ?
C4 C6 1.536(3) . ?
C4 C7 1.529(3) . ?
C9 C10 1.395(3) . ?
C9 C12 1.520(3) . ?
C10 C11 1.382(3) . ?
C11 C16 1.497(3) . ?
C12 C13 1.536(3) . ?
C12 C14 1.533(3) . ?
C12 C15 1.535(3) . ?
C17 C18 1.395(3) . ?
C17 C20 1.519(3) . ?
C18 C19 1.378(3) . ?
C19 C24 1.496(3) . ?
C20 C21 1.524(3) . ?
C20 C22 1.524(4) . ?
C20 C23 1.523(3) . ?
